data_7117145
loop_
_publ_author_name
'Sisir Lohar'
'Damir A. Safin'
'Archya Sengupta'
'Ansuman Chattopadhyay'
'Jesus Sanmartin Matalobos'
'Maria G. Babashkina'
'Koen Robeyns'
'Mariusz P. Mitoraj'
'Piotr Kubisiak'
'Yann Garcia'
'Debasis Das'

_publ_section_title
;
 Ratiometric sensing of lysine through the formation of the pyrene
 excimer: experimental and computational studies
;
_journal_name_full Chem.Commun.
_journal_page_first 8536
_journal_paper_doi 10.1039/C5cc01359C
_journal_volume 51
_journal_year 2015
_chemical_formula_moiety 'C24 H17 N'
_chemical_formula_sum 'C24 H17 N'
_chemical_formula_weight 319.39
_chemical_name_systematic
;
?
;
_space_group_IT_number 14
_symmetry_cell_setting monoclinic
_symmetry_space_group_name_Hall '-P 2ybc'
_symmetry_space_group_name_H-M 'P 1 21/c 1'
_atom_sites_solution_hydrogens geom
_atom_sites_solution_primary direct
_atom_sites_solution_secondary difmap
_audit_creation_method SHELXL-97
_audit_update_record
;
2013-03-27 deposited with the CCDC.
2015-04-07 downloaded from the CCDC.
;
_cell_angle_alpha 90.00
_cell_angle_beta 93.893(3)
_cell_angle_gamma 90.00
_cell_formula_units_Z 4
_cell_length_a 13.0849(4)
_cell_length_b 9.1297(2)
_cell_length_c 13.5767(4)
_cell_measurement_reflns_used 3273
_cell_measurement_temperature 150(2)
_cell_measurement_theta_max 25.2990
_cell_measurement_theta_min 3.0016
_cell_volume 1618.15(8)
_computing_cell_refinement
;
CrysAlisPro, Agilent Technologies,
Version 1.171.36.21 (release 14-08-2012 CrysAlis171 .NET)
(compiled Sep 14 2012,17:21:16)
;
_computing_data_collection MAR
_computing_data_reduction
;
CrysAlisPro, Agilent Technologies,
Version 1.171.36.21 (release 14-08-2012 CrysAlis171 .NET)
(compiled Sep 14 2012,17:21:16)
;
_computing_structure_refinement 'SHELXL-97 (Sheldrick, 1997)'
_computing_structure_solution 'SHELXS-97 (Sheldrick, 1990)'
_diffrn_ambient_temperature 150(2)
_diffrn_measured_fraction_theta_full 0.996
_diffrn_measured_fraction_theta_max 0.996
_diffrn_measurement_device_type 'MAR345 image plate'
_diffrn_measurement_method '180 images, \D\F 1.0\% '
_diffrn_radiation_monochromator 'Xenocs Fox3D mirror'
_diffrn_radiation_source 'Rigaku UltraX 18 rotating anode'
_diffrn_radiation_type MoK\a
_diffrn_radiation_wavelength 0.71073
_diffrn_reflns_av_R_equivalents 0.0501
_diffrn_reflns_av_sigmaI/netI 0.0426
_diffrn_reflns_limit_h_max 15
_diffrn_reflns_limit_h_min -15
_diffrn_reflns_limit_k_max 10
_diffrn_reflns_limit_k_min -10
_diffrn_reflns_limit_l_max 16
_diffrn_reflns_limit_l_min -16
_diffrn_reflns_number 10334
_diffrn_reflns_theta_full 25.24
_diffrn_reflns_theta_max 25.35
_diffrn_reflns_theta_min 3.01
_exptl_absorpt_coefficient_mu 0.076
_exptl_absorpt_correction_T_max 1.00000
_exptl_absorpt_correction_T_min 0.84618
_exptl_absorpt_correction_type multi-scan
_exptl_absorpt_process_details
;
CrysAlisPro, Agilent Technologies,
Version 1.171.36.21 (release 14-08-2012 CrysAlis171 .NET)
(compiled Sep 14 2012,17:21:16)
Empirical absorption correction using spherical harmonics,
implemented in SCALE3 ABSPACK scaling algorithm.
;
_exptl_crystal_colour colourless
_exptl_crystal_density_diffrn 1.311
_exptl_crystal_density_method 'not measured'
_exptl_crystal_description plate
_exptl_crystal_F_000 672
_exptl_crystal_size_max 0.25
_exptl_crystal_size_mid 0.20
_exptl_crystal_size_min 0.03
_refine_diff_density_max 0.213
_refine_diff_density_min -0.143
_refine_diff_density_rms 0.037
_refine_ls_extinction_method none
_refine_ls_goodness_of_fit_ref 1.011
_refine_ls_hydrogen_treatment constr
_refine_ls_matrix_type full
_refine_ls_number_parameters 226
_refine_ls_number_reflns 2953
_refine_ls_number_restraints 0
_refine_ls_restrained_S_all 1.011
_refine_ls_R_factor_all 0.0708
_refine_ls_R_factor_gt 0.0473
_refine_ls_shift/su_max 0.000
_refine_ls_shift/su_mean 0.000
_refine_ls_structure_factor_coef Fsqd
_refine_ls_weighting_details 'calc w=1/[\s^2^(Fo^2^)+(0.0439P)^2^+0.6451P] where P=(Fo^2^+2Fc^2^)/3'
_refine_ls_weighting_scheme calc
_refine_ls_wR_factor_gt 0.1067
_refine_ls_wR_factor_ref 0.1199
_reflns_number_gt 2157
_reflns_number_total 2953
_reflns_threshold_expression >2sigma(I)
_cod_data_source_file c5cc01359c2.cif
_cod_data_source_block ddds67
_cod_original_cell_volume 1618.15(7)
_cod_original_sg_symbol_H-M 'P 21/c'
_cod_database_code 7117145

loop_
_symmetry_equiv_pos_as_xyz
'x, y, z'
'-x, y+1/2, -z+1/2'
'-x, -y, -z'
'x, -y-1/2, z-1/2'

loop_
_atom_site_label
_atom_site_type_symbol
_atom_site_fract_x
_atom_site_fract_y
_atom_site_fract_z
_atom_site_U_iso_or_equiv
_atom_site_adp_type
_atom_site_occupancy
_atom_site_symmetry_multiplicity
_atom_site_calc_flag
_atom_site_refinement_flags
_atom_site_disorder_assembly
_atom_site_disorder_group
C1 C 0.09425(14) 0.4085(2) 0.17854(13) 0.0309(4) Uani 1 1 d . . .
C2 C -0.00919(14) 0.43834(19) 0.14974(13) 0.0286(4) Uani 1 1 d . . .
C3 C -0.06914(14) 0.5461(2) 0.19789(13) 0.0314(4) Uani 1 1 d . . .
H3 H -0.0390 0.5975 0.2534 0.038 Uiso 1 1 calc R . .
C4 C -0.16666(14) 0.5759(2) 0.16616(13) 0.0327(4) Uani 1 1 d . . .
H4 H -0.2032 0.6483 0.1996 0.039 Uiso 1 1 calc R . .
C5 C -0.21712(14) 0.5015(2) 0.08336(13) 0.0310(4) Uani 1 1 d . . .
C6 C -0.31660(14) 0.5357(2) 0.04758(14) 0.0371(5) Uani 1 1 d . . .
H6 H -0.3546 0.6071 0.0805 0.044 Uiso 1 1 calc R . .
C7 C -0.36052(15) 0.4662(2) -0.03595(15) 0.0414(5) Uani 1 1 d . . .
H7 H -0.4279 0.4918 -0.0604 0.050 Uiso 1 1 calc R . .
C8 C -0.30709(15) 0.3602(2) -0.08377(15) 0.0408(5) Uani 1 1 d . . .
H8 H -0.3383 0.3135 -0.1407 0.049 Uiso 1 1 calc R . .
C9 C -0.20793(15) 0.3209(2) -0.04961(14) 0.0349(5) Uani 1 1 d . . .
C10 C -0.14930(16) 0.2117(2) -0.09763(15) 0.0408(5) Uani 1 1 d . . .
H10 H -0.1797 0.1612 -0.1533 0.049 Uiso 1 1 calc R . .
C11 C -0.05251(16) 0.1796(2) -0.06535(15) 0.0397(5) Uani 1 1 d . . .
H11 H -0.0164 0.1063 -0.0985 0.048 Uiso 1 1 calc R . .
C12 C -0.00250(14) 0.25312(19) 0.01757(14) 0.0332(4) Uani 1 1 d . . .
C13 C 0.09983(15) 0.2269(2) 0.04889(14) 0.0360(5) Uani 1 1 d . . .
H13 H 0.1376 0.1551 0.0161 0.043 Uiso 1 1 calc R . .
C14 C 0.14657(14) 0.3035(2) 0.12643(14) 0.0340(5) Uani 1 1 d . . .
H14 H 0.2166 0.2846 0.1452 0.041 Uiso 1 1 calc R . .
C15 C -0.05788(14) 0.36075(19) 0.06825(13) 0.0292(4) Uani 1 1 d . . .
C16 C -0.16106(14) 0.39334(19) 0.03452(13) 0.0294(4) Uani 1 1 d . . .
C17 C 0.15115(14) 0.4894(2) 0.25885(14) 0.0344(5) Uani 1 1 d . . .
H17 H 0.1259 0.5812 0.2794 0.041 Uiso 1 1 calc R . .
N18 N 0.23292(12) 0.43888(19) 0.30084(12) 0.0390(4) Uani 1 1 d . . .
C19 C 0.28961(15) 0.5296(3) 0.37425(15) 0.0455(5) Uani 1 1 d . . .
H19A H 0.2801 0.4905 0.4410 0.055 Uiso 1 1 calc R . .
H19B H 0.2619 0.6306 0.3710 0.055 Uiso 1 1 calc R . .
C20 C 0.40255(15) 0.5334(2) 0.35762(14) 0.0341(4) Uani 1 1 d . . .
C21 C 0.46554(15) 0.6317(2) 0.41062(15) 0.0395(5) Uani 1 1 d . . .
H21 H 0.4368 0.6969 0.4558 0.047 Uiso 1 1 calc R . .
C22 C 0.56944(16) 0.6363(2) 0.39869(16) 0.0429(5) Uani 1 1 d . . .
H22 H 0.6116 0.7038 0.4360 0.051 Uiso 1 1 calc R . .
C23 C 0.61227(16) 0.5435(2) 0.33305(16) 0.0430(5) Uani 1 1 d . . .
H23 H 0.6838 0.5468 0.3248 0.052 Uiso 1 1 calc R . .
C24 C 0.55090(15) 0.4461(2) 0.27962(15) 0.0429(5) Uani 1 1 d . . .
H24 H 0.5800 0.3825 0.2338 0.052 Uiso 1 1 calc R . .
C25 C 0.44691(15) 0.4400(2) 0.29199(15) 0.0403(5) Uani 1 1 d . . .
H25 H 0.4054 0.3712 0.2552 0.048 Uiso 1 1 calc R . .

loop_
_atom_site_aniso_label
_atom_site_aniso_U_11
_atom_site_aniso_U_22
_atom_site_aniso_U_33
_atom_site_aniso_U_23
_atom_site_aniso_U_13
_atom_site_aniso_U_12
C1 0.0359(10) 0.0296(10) 0.0278(10) 0.0066(8) 0.0072(8) 0.0005(8)
C2 0.0372(10) 0.0263(9) 0.0230(9) 0.0057(7) 0.0078(8) 0.0002(8)
C3 0.0401(11) 0.0306(10) 0.0239(10) -0.0003(8) 0.0055(8) 0.0012(9)
C4 0.0380(10) 0.0323(10) 0.0287(10) 0.0021(8) 0.0084(8) 0.0029(9)
C5 0.0342(10) 0.0307(10) 0.0288(10) 0.0052(8) 0.0070(8) -0.0005(8)
C6 0.0375(11) 0.0392(11) 0.0351(11) 0.0063(9) 0.0067(9) 0.0013(9)
C7 0.0352(11) 0.0498(12) 0.0391(12) 0.0100(10) 0.0023(9) -0.0054(10)
C8 0.0429(12) 0.0448(12) 0.0343(11) 0.0016(9) 0.0007(9) -0.0148(10)
C9 0.0419(11) 0.0333(10) 0.0303(10) 0.0040(8) 0.0069(8) -0.0099(9)
C10 0.0546(13) 0.0351(11) 0.0335(11) -0.0071(9) 0.0095(9) -0.0125(10)
C11 0.0522(13) 0.0297(10) 0.0387(12) -0.0051(9) 0.0152(10) -0.0013(9)
C12 0.0441(11) 0.0251(9) 0.0317(11) 0.0027(8) 0.0124(9) -0.0021(9)
C13 0.0462(11) 0.0278(10) 0.0358(11) 0.0030(8) 0.0158(9) 0.0057(9)
C14 0.0352(10) 0.0324(10) 0.0352(11) 0.0083(8) 0.0088(8) 0.0033(9)
C15 0.0389(10) 0.0238(9) 0.0260(10) 0.0046(7) 0.0102(8) -0.0014(8)
C16 0.0369(10) 0.0267(9) 0.0254(10) 0.0054(7) 0.0075(8) -0.0045(8)
C17 0.0344(10) 0.0377(11) 0.0319(11) 0.0020(8) 0.0087(8) 0.0016(9)
N18 0.0347(9) 0.0442(10) 0.0382(10) 0.0034(8) 0.0023(7) -0.0018(8)
C19 0.0416(12) 0.0630(14) 0.0316(11) -0.0028(10) 0.0014(9) -0.0001(11)
C20 0.0392(11) 0.0360(10) 0.0270(10) 0.0032(8) 0.0005(8) 0.0022(9)
C21 0.0476(12) 0.0332(11) 0.0379(12) -0.0032(9) 0.0047(9) 0.0001(10)
C22 0.0463(12) 0.0368(11) 0.0452(13) -0.0005(9) 0.0004(10) -0.0084(10)
C23 0.0367(11) 0.0441(12) 0.0483(13) 0.0050(10) 0.0044(9) -0.0021(10)
C24 0.0435(12) 0.0450(12) 0.0407(12) -0.0028(10) 0.0056(9) 0.0082(10)
C25 0.0431(11) 0.0417(12) 0.0356(12) -0.0064(9) -0.0020(9) -0.0004(10)

loop_
_atom_type_symbol
_atom_type_description
_atom_type_scat_dispersion_real
_atom_type_scat_dispersion_imag
_atom_type_scat_source
C C 0.0033 0.0016 'International Tables Vol C Tables 4.2.6.8 and 6.1.1.4'
H H 0.0000 0.0000 'International Tables Vol C Tables 4.2.6.8 and 6.1.1.4'
N N 0.0061 0.0033 'International Tables Vol C Tables 4.2.6.8 and 6.1.1.4'

loop_
_geom_angle_atom_site_label_1
_geom_angle_atom_site_label_2
_geom_angle_atom_site_label_3
_geom_angle
_geom_angle_site_symmetry_1
_geom_angle_site_symmetry_3
C14 C1 C2 119.09(17) . .
C14 C1 C17 118.50(17) . .
C2 C1 C17 122.33(16) . .
C1 C2 C15 119.26(16) . .
C1 C2 C3 123.20(17) . .
C15 C2 C3 117.53(16) . .
C4 C3 C2 121.68(18) . .
C4 C3 H3 119.2 . .
C2 C3 H3 119.2 . .
C3 C4 C5 122.06(17) . .
C3 C4 H4 119.0 . .
C5 C4 H4 119.0 . .
C6 C5 C16 119.53(18) . .
C6 C5 C4 122.40(17) . .
C16 C5 C4 118.02(16) . .
C7 C6 C5 120.44(19) . .
C7 C6 H6 119.8 . .
C5 C6 H6 119.8 . .
C8 C7 C6 120.61(19) . .
C8 C7 H7 119.7 . .
C6 C7 H7 119.7 . .
C7 C8 C9 120.86(19) . .
C7 C8 H8 119.6 . .
C9 C8 H8 119.6 . .
C8 C9 C16 119.21(18) . .
C8 C9 C10 122.64(19) . .
C16 C9 C10 118.13(18) . .
C11 C10 C9 121.46(19) . .
C11 C10 H10 119.3 . .
C9 C10 H10 119.3 . .
C10 C11 C12 121.69(18) . .
C10 C11 H11 119.2 . .
C12 C11 H11 119.2 . .
C13 C12 C15 118.62(18) . .
C13 C12 C11 122.46(17) . .
C15 C12 C11 118.88(18) . .
C14 C13 C12 120.91(17) . .
C14 C13 H13 119.5 . .
C12 C13 H13 119.5 . .
C13 C14 C1 121.98(18) . .
C13 C14 H14 119.0 . .
C1 C14 H14 119.0 . .
C12 C15 C2 120.11(17) . .
C12 C15 C16 119.31(17) . .
C2 C15 C16 120.54(16) . .
C5 C16 C9 119.33(17) . .
C5 C16 C15 120.15(17) . .
C9 C16 C15 120.50(17) . .
N18 C17 C1 121.29(18) . .
N18 C17 H17 119.4 . .
C1 C17 H17 119.4 . .
C17 N18 C19 118.42(18) . .
N18 C19 C20 111.59(17) . .
N18 C19 H19A 109.3 . .
C20 C19 H19A 109.3 . .
N18 C19 H19B 109.3 . .
C20 C19 H19B 109.3 . .
H19A C19 H19B 108.0 . .
C21 C20 C25 118.09(18) . .
C21 C20 C19 119.37(18) . .
C25 C20 C19 122.52(18) . .
C22 C21 C20 120.93(19) . .
C22 C21 H21 119.5 . .
C20 C21 H21 119.5 . .
C23 C22 C21 120.34(19) . .
C23 C22 H22 119.8 . .
C21 C22 H22 119.8 . .
C24 C23 C22 119.45(19) . .
C24 C23 H23 120.3 . .
C22 C23 H23 120.3 . .
C23 C24 C25 120.5(2) . .
C23 C24 H24 119.8 . .
C25 C24 H24 119.8 . .
C24 C25 C20 120.70(19) . .
C24 C25 H25 119.7 . .
C20 C25 H25 119.7 . .

loop_
_geom_bond_atom_site_label_1
_geom_bond_atom_site_label_2
_geom_bond_distance
_geom_bond_site_symmetry_2
C1 C14 1.398(3) .
C1 C2 1.410(2) .
C1 C17 1.476(3) .
C2 C15 1.427(3) .
C2 C3 1.442(2) .
C3 C4 1.346(3) .
C3 H3 0.9500 .
C4 C5 1.435(3) .
C4 H4 0.9500 .
C5 C6 1.394(3) .
C5 C16 1.421(3) .
C6 C7 1.389(3) .
C6 H6 0.9500 .
C7 C8 1.382(3) .
C7 H7 0.9500 .
C8 C9 1.395(3) .
C8 H8 0.9500 .
C9 C16 1.422(3) .
C9 C10 1.441(3) .
C10 C11 1.344(3) .
C10 H10 0.9500 .
C11 C12 1.430(3) .
C11 H11 0.9500 .
C12 C13 1.398(3) .
C12 C15 1.425(2) .
C13 C14 1.373(3) .
C13 H13 0.9500 .
C14 H14 0.9500 .
C15 C16 1.427(2) .
C17 N18 1.265(2) .
C17 H17 0.9500 .
N18 C19 1.459(3) .
C19 C20 1.510(3) .
C19 H19A 0.9900 .
C19 H19B 0.9900 .
C20 C21 1.386(3) .
C20 C25 1.389(3) .
C21 C22 1.381(3) .
C21 H21 0.9500 .
C22 C23 1.376(3) .
C22 H22 0.9500 .
C23 C24 1.372(3) .
C23 H23 0.9500 .
C24 C25 1.383(3) .
C24 H24 0.9500 .
C25 H25 0.9500 .

loop_
_geom_torsion_atom_site_label_1
_geom_torsion_atom_site_label_2
_geom_torsion_atom_site_label_3
_geom_torsion_atom_site_label_4
_geom_torsion
_geom_torsion_site_symmetry_1
_geom_torsion_site_symmetry_2
_geom_torsion_site_symmetry_3
_geom_torsion_site_symmetry_4
C14 C1 C2 C15 0.0(2) . . . .
C17 C1 C2 C15 176.91(16) . . . .
C14 C1 C2 C3 -179.04(16) . . . .
C17 C1 C2 C3 -2.2(3) . . . .
C1 C2 C3 C4 177.46(17) . . . .
C15 C2 C3 C4 -1.6(3) . . . .
C2 C3 C4 C5 0.6(3) . . . .
C3 C4 C5 C6 -177.33(18) . . . .
C3 C4 C5 C16 0.1(3) . . . .
C16 C5 C6 C7 -0.8(3) . . . .
C4 C5 C6 C7 176.60(18) . . . .
C5 C6 C7 C8 1.2(3) . . . .
C6 C7 C8 C9 -0.2(3) . . . .
C7 C8 C9 C16 -1.2(3) . . . .
C7 C8 C9 C10 -179.57(18) . . . .
C8 C9 C10 C11 177.51(19) . . . .
C16 C9 C10 C11 -0.9(3) . . . .
C9 C10 C11 C12 -0.6(3) . . . .
C10 C11 C12 C13 -176.47(18) . . . .
C10 C11 C12 C15 1.4(3) . . . .
C15 C12 C13 C14 -0.4(3) . . . .
C11 C12 C13 C14 177.45(17) . . . .
C12 C13 C14 C1 1.2(3) . . . .
C2 C1 C14 C13 -1.0(3) . . . .
C17 C1 C14 C13 -178.01(17) . . . .
C13 C12 C15 C2 -0.6(2) . . . .
C11 C12 C15 C2 -178.49(16) . . . .
C13 C12 C15 C16 177.31(16) . . . .
C11 C12 C15 C16 -0.6(2) . . . .
C1 C2 C15 C12 0.8(2) . . . .
C3 C2 C15 C12 179.87(15) . . . .
C1 C2 C15 C16 -177.11(15) . . . .
C3 C2 C15 C16 2.0(2) . . . .
C6 C5 C16 C9 -0.6(3) . . . .
C4 C5 C16 C9 -178.10(16) . . . .
C6 C5 C16 C15 177.81(16) . . . .
C4 C5 C16 C15 0.3(2) . . . .
C8 C9 C16 C5 1.6(3) . . . .
C10 C9 C16 C5 -179.96(16) . . . .
C8 C9 C16 C15 -176.84(16) . . . .
C10 C9 C16 C15 1.6(3) . . . .
C12 C15 C16 C5 -179.28(16) . . . .
C2 C15 C16 C5 -1.4(2) . . . .
C12 C15 C16 C9 -0.9(2) . . . .
C2 C15 C16 C9 177.00(16) . . . .
C14 C1 C17 N18 -21.6(3) . . . .
C2 C1 C17 N18 161.47(17) . . . .
C1 C17 N18 C19 175.24(16) . . . .
C17 N18 C19 C20 -132.78(19) . . . .
N18 C19 C20 C21 170.11(18) . . . .
N18 C19 C20 C25 -11.0(3) . . . .
C25 C20 C21 C22 -0.2(3) . . . .
C19 C20 C21 C22 178.75(19) . . . .
C20 C21 C22 C23 0.5(3) . . . .
C21 C22 C23 C24 -0.1(3) . . . .
C22 C23 C24 C25 -0.6(3) . . . .
C23 C24 C25 C20 0.9(3) . . . .
C21 C20 C25 C24 -0.5(3) . . . .
C19 C20 C25 C24 -179.4(2) . . . .
